data_7028026
loop_
_publ_author_name
'Meyer, Franc'
'Heinze, Katja'
'Nuber, Bernhard'
'Zsolnai, Laszlo'

_publ_contact_author
;
       Dr. Franc Meyer
       Anorganisch-Chemisches Institut
       Ruprecht-Karls Universitaet Heidelberg
       Im Neuenheimer Feld 270
       69120 Heidelberg
       Bundesrepublik Deutschland
;
_publ_section_title
;
 Tuning the metal--metal separation in pyrazolate-based dinuclear
 complexes by the length of chelating side arms&#x200A;&#x2021;
;
_journal_issue 2
_journal_name_full 'Journal of the Chemical Society, Dalton Transactions'
_journal_page_first 207
_journal_paper_doi 10.1039/a705545e
_journal_year 1998
_chemical_formula_sum 'C80.75 H107.62 B2 Br Co2 N9.38 O0.25'
_chemical_formula_weight 1433.03
_chemical_name_common 'compound 3'
_chemical_name_systematic
;                                                                

                
 ?                                                               

                
;
_space_group_IT_number 2
_symmetry_cell_setting triclinic
_symmetry_space_group_name_Hall '-P 1'
_symmetry_space_group_name_H-M 'P -1'
_atom_sites_solution_hydrogens geom
_atom_sites_solution_primary direct
_atom_sites_solution_secondary difmap
_audit_creation_method SHELXL
_cell_angle_alpha 72.440(10)
_cell_angle_beta 74.340(10)
_cell_angle_gamma 66.650(10)
_cell_formula_units_Z 2
_cell_length_a 12.822(2)
_cell_length_b 15.234(3)
_cell_length_c 23.070(3)
_cell_measurement_temperature 293(2)
_cell_volume 3885.8(12)
_computing_structure_refinement 'SHELXL-93 (Sheldrick, 1993)'
_computing_structure_solution 'SHELXS-86 (Sheldrick, 1990)'
_diffrn_ambient_temperature 200
_diffrn_radiation_monochromator graphite
_diffrn_radiation_source 'fine-focus sealed tube'
_diffrn_radiation_type MoK\a
_diffrn_radiation_wavelength 0.71073
_diffrn_reflns_av_R_equivalents 0.0845
_diffrn_reflns_av_sigmaI/netI 0.1330
_diffrn_reflns_limit_h_max 15
_diffrn_reflns_limit_h_min 0
_diffrn_reflns_limit_k_max 17
_diffrn_reflns_limit_k_min -16
_diffrn_reflns_limit_l_max 27
_diffrn_reflns_limit_l_min -26
_diffrn_reflns_number 14385
_diffrn_reflns_theta_max 25.05
_diffrn_reflns_theta_min 1.49
_exptl_absorpt_coefficient_mu 0.989
_exptl_crystal_density_diffrn 1.225
_exptl_crystal_F_000 1517
_exptl_crystal_size_max 0.30
_exptl_crystal_size_mid 0.35
_exptl_crystal_size_min 0.30
_refine_diff_density_max 1.042
_refine_diff_density_min -1.185
_refine_diff_density_rms 0.138
_refine_ls_extinction_method none
_refine_ls_goodness_of_fit_all 1.177
_refine_ls_goodness_of_fit_obs 1.367
_refine_ls_matrix_type full
_refine_ls_number_parameters 888
_refine_ls_number_reflns 13715
_refine_ls_number_restraints 0
_refine_ls_restrained_S_all 1.177
_refine_ls_restrained_S_obs 1.367
_refine_ls_R_factor_all 0.1917
_refine_ls_R_factor_obs 0.0993
_refine_ls_shift/esd_max -0.470
_refine_ls_shift/esd_mean 0.013
_refine_ls_structure_factor_coef Fsqd
_refine_ls_weighting_details 'w=1/[\s^2^(Fo^2^)+(0.1382P)^2^+0.0000P] where P=(Fo^2^+2Fc^2^)/3'
_refine_ls_weighting_scheme calc
_refine_ls_wR_factor_all 0.3044
_refine_ls_wR_factor_obs 0.2473
_reflns_number_observed 6933
_reflns_number_total 13716
_reflns_observed_criterion >2sigma(I)
_cod_data_source_file e705545csup1.cif
_cod_data_source_block fmaf
_cod_depositor_comments
;
The following automatic conversions were performed:

'_symmetry_cell_setting' value 'TRICLINIC' changed to 'triclinic'
according to /home/saulius/struct/CIF-dictionaries/cif_core.dic
dictionary named 'cif_core.dic' version 2.4.2 from 2011-04-26.

Automatic conversion script
Id: cif_fix_values 1891 2012-01-12 08:04:46Z andrius 

The following automatic conversions were performed:

'_refine_ls_weighting_scheme' value 'calc
w=1/[\s^2^(Fo^2^)+(0.1382P)^2^+0.0000P] where P=(Fo^2^+2Fc^2^)/3' was
changed to 'calc'. New tag '_refine_ls_weighting_details' was
created. The value of the new tag was set to
'w=1/[\s^2^(Fo^2^)+(0.1382P)^2^+0.0000P] where P=(Fo^2^+2Fc^2^)/3'.

Automatic conversion script
Id: cif_fix_values 3143 2015-03-26 13:38:13Z robertas 
;
_cod_original_cell_volume 3885.8(11)
_cod_original_sg_symbol_H-M P-1
_cod_database_code 7028026

loop_
_symmetry_equiv_pos_as_xyz
'x, y, z'
'-x, -y, -z'

loop_
_atom_site_aniso_label
_atom_site_aniso_U_11
_atom_site_aniso_U_22
_atom_site_aniso_U_33
_atom_site_aniso_U_23
_atom_site_aniso_U_13
_atom_site_aniso_U_12
Br1 0.0581(7) 0.0511(7) 0.0538(7) -0.0117(5) -0.0037(5) -0.0096(5)
Co1 0.0310(6) 0.0315(6) 0.0282(6) -0.0097(5) -0.0048(5) -0.0053(5)
Co2 0.0468(8) 0.0304(7) 0.0498(8) -0.0088(6) -0.0052(6) -0.0024(6)
N1 0.058(5) 0.021(4) 0.055(5) 0.000(4) -0.010(4) -0.011(4)
N2 0.036(4) 0.036(4) 0.042(4) -0.005(3) -0.004(3) -0.018(4)
N3 0.030(4) 0.058(5) 0.036(4) -0.019(4) 0.003(3) -0.019(4)
N4 0.057(5) 0.047(5) 0.040(5) -0.023(4) -0.014(4) -0.001(4)
N5 0.071(6) 0.029(5) 0.089(7) -0.013(5) -0.025(6) 0.001(4)
N6 0.065(6) 0.050(6) 0.082(7) -0.013(5) -0.031(6) -0.003(5)
N7 0.036(4) 0.049(5) 0.043(4) -0.020(4) 0.001(3) -0.019(4)
N8 0.036(5) 0.049(5) 0.079(7) -0.008(5) -0.009(4) 0.000(4)
C1 0.067(8) 0.035(6) 0.093(9) -0.012(6) -0.008(7) -0.016(5)
C2 0.067(8) 0.050(7) 0.068(8) 0.000(6) 0.003(6) -0.032(6)
C3 0.049(6) 0.055(7) 0.056(6) -0.010(5) -0.010(5) -0.030(5)
C4 0.052(6) 0.075(8) 0.038(6) -0.013(5) 0.008(5) -0.037(6)
C5 0.026(5) 0.090(9) 0.071(8) -0.030(7) -0.001(5) -0.016(5)
C6 0.040(6) 0.095(9) 0.081(9) -0.048(8) -0.024(6) 0.007(6)
C7 0.040(6) 0.086(8) 0.041(6) -0.032(5) 0.010(4) -0.030(5)
C8 0.040(6) 0.089(8) 0.038(5) -0.030(5) 0.001(4) -0.025(5)
C9 0.113(12) 0.045(7) 0.121(12) -0.015(8) 0.023(10) -0.029(8)
C10 0.096(10) 0.048(7) 0.094(10) -0.020(7) -0.029(8) -0.028(7)
C11 0.125(13) 0.071(9) 0.126(13) -0.039(9) -0.032(11) -0.038(9)
C12 0.144(14) 0.028(6) 0.128(13) -0.008(7) -0.083(12) 0.014(8)
C13 0.052(8) 0.051(8) 0.130(13) 0.013(8) -0.028(8) 0.016(6)
C14 0.047(6) 0.056(6) 0.048(6) -0.019(5) -0.011(5) -0.009(5)
C15 0.063(8) 0.099(10) 0.089(9) -0.049(8) -0.027(7) -0.014(7)
C16 0.123(11) 0.038(6) 0.080(9) -0.011(6) -0.059(8) 0.003(7)
C17 0.214(22) 0.086(12) 0.102(13) -0.001(10) -0.028(14) -0.040(13)
C18 0.037(5) 0.068(7) 0.046(6) -0.020(5) 0.000(4) -0.022(5)
C19 0.052(7) 0.120(10) 0.053(7) -0.025(7) -0.001(5) -0.051(7)
C20 0.073(8) 0.054(7) 0.068(8) -0.028(6) 0.000(6) -0.024(6)
C21 0.141(12) 0.060(8) 0.053(7) -0.017(6) 0.009(8) -0.047(8)
C22 0.129(12) 0.058(8) 0.077(9) -0.022(7) -0.012(8) -0.034(8)
C23 0.125(13) 0.155(16) 0.087(11) -0.048(11) -0.019(10) -0.058(12)
C24 0.094(10) 0.119(12) 0.085(10) -0.064(9) -0.025(8) -0.033(9)
C25 0.210(18) 0.105(11) 0.047(7) -0.020(7) -0.006(9) -0.102(12)
C26 0.048(7) 0.080(9) 0.093(9) -0.053(7) 0.009(6) -0.023(6)
C27 0.074(8) 0.080(9) 0.107(10) -0.047(8) -0.002(7) -0.032(7)
C28 0.068(8) 0.101(10) 0.055(7) -0.025(7) -0.021(6) 0.006(7)
C29 0.089(11) 0.223(21) 0.086(11) -0.073(12) -0.037(9) 0.016(12)
B1 0.025(5) 0.026(5) 0.027(5) -0.005(4) -0.005(4) -0.007(4)
B2 0.030(5) 0.040(6) 0.028(5) 0.007(4) -0.006(4) -0.017(5)
C30 0.037(5) 0.045(6) 0.041(5) -0.005(4) -0.006(4) -0.015(4)
C31 0.032(5) 0.046(6) 0.065(7) 0.009(5) -0.017(5) -0.007(5)
C32 0.024(5) 0.036(6) 0.103(9) -0.002(6) -0.012(6) -0.007(4)
C33 0.037(5) 0.046(6) 0.061(7) -0.019(5) 0.004(5) -0.023(5)
C34 0.030(5) 0.031(5) 0.045(5) -0.008(4) -0.006(4) -0.011(4)
C35 0.036(5) 0.030(5) 0.032(5) 0.002(4) -0.008(4) -0.019(4)
C36 0.037(5) 0.046(6) 0.031(5) -0.015(4) -0.003(4) -0.017(4)
C37 0.052(6) 0.061(7) 0.055(7) -0.030(6) -0.004(5) -0.027(5)
C38 0.044(6) 0.083(8) 0.044(6) -0.038(6) -0.004(5) -0.023(5)
C39 0.035(5) 0.072(7) 0.031(5) -0.008(5) -0.016(4) -0.013(5)
C40 0.034(5) 0.044(5) 0.037(5) -0.002(4) -0.017(4) -0.013(4)
C41 0.021(4) 0.036(5) 0.036(5) -0.007(4) -0.012(4) -0.008(4)
C42 0.040(5) 0.029(5) 0.027(4) 0.002(4) -0.013(4) -0.012(4)
C43 0.036(5) 0.044(5) 0.032(5) 0.011(4) -0.014(4) -0.019(4)
C44 0.052(6) 0.050(6) 0.035(5) 0.005(4) -0.022(5) -0.031(5)
C45 0.056(6) 0.058(6) 0.043(6) -0.014(5) -0.012(5) -0.028(5)
C46 0.042(5) 0.055(6) 0.032(5) -0.011(4) -0.002(4) -0.029(5)
C47 0.040(5) 0.025(4) 0.022(4) 0.012(3) -0.018(4) -0.014(4)
C48 0.038(5) 0.024(4) 0.024(4) -0.002(3) -0.009(4) -0.013(4)
C49 0.032(5) 0.034(5) 0.035(5) -0.008(4) -0.004(4) -0.018(4)
C50 0.041(5) 0.031(5) 0.030(5) 0.002(4) -0.007(4) -0.009(4)
C51 0.027(4) 0.036(5) 0.034(5) -0.004(4) -0.007(4) -0.008(4)
C52 0.024(4) 0.027(4) 0.035(5) -0.011(4) -0.002(4) -0.006(3)
C53 0.035(5) 0.028(4) 0.020(4) -0.008(3) -0.003(3) -0.009(4)
C54 0.103(9) 0.071(7) 0.039(6) 0.000(5) -0.013(6) -0.066(7)
C55 0.049(6) 0.078(8) 0.035(5) 0.002(5) -0.009(5) -0.038(6)
C56 0.060(7) 0.051(6) 0.058(7) -0.023(5) -0.001(5) -0.017(5)
C57 0.257(22) 0.063(9) 0.072(9) -0.029(7) 0.025(11) -0.089(12)
C58 0.230(18) 0.075(9) 0.035(6) -0.016(6) 0.038(9) -0.102(11)
C59 0.026(5) 0.045(5) 0.034(5) 0.000(4) -0.003(4) -0.012(4)
C60 0.067(7) 0.051(6) 0.030(5) 0.004(4) -0.016(5) -0.032(5)
C61 0.080(8) 0.055(7) 0.043(6) -0.007(5) -0.005(6) -0.041(6)
C62 0.040(6) 0.050(6) 0.070(7) -0.012(6) -0.010(5) -0.019(5)
C63 0.082(9) 0.085(9) 0.066(8) 0.022(7) -0.051(7) -0.033(7)
C64 0.085(9) 0.087(9) 0.053(7) 0.037(6) -0.036(6) -0.055(7)
C65 0.032(5) 0.039(5) 0.034(5) -0.003(4) -0.001(4) -0.013(4)
C66 0.036(5) 0.035(5) 0.039(5) 0.000(4) -0.006(4) -0.019(4)
C67 0.033(5) 0.053(6) 0.035(5) 0.003(5) -0.005(4) -0.021(5)
C68 0.033(5) 0.048(6) 0.059(7) -0.003(5) -0.010(5) -0.008(5)
C69 0.064(7) 0.050(6) 0.051(6) -0.021(5) 0.001(5) -0.018(6)
C70 0.037(5) 0.065(7) 0.042(6) -0.011(5) -0.015(4) -0.012(5)
C71 0.035(5) 0.039(5) 0.026(5) -0.001(4) -0.002(4) -0.016(4)
C72 0.048(7) 0.062(8) 0.089(9) 0.039(7) -0.001(6) -0.012(6)
C73 0.069(9) 0.078(9) 0.085(9) 0.033(7) -0.019(7) -0.024(7)
C74 0.088(9) 0.075(9) 0.040(6) 0.017(6) -0.024(6) -0.054(8)
C75 0.089(9) 0.075(8) 0.031(6) -0.014(5) 0.006(6) -0.056(7)
C76 0.069(7) 0.045(6) 0.039(6) -0.006(5) -0.005(5) -0.027(5)
C77 0.034(5) 0.048(6) 0.038(5) 0.001(4) 0.000(4) -0.026(5)

loop_
_atom_site_label
_atom_site_type_symbol
_atom_site_fract_x
_atom_site_fract_y
_atom_site_fract_z
_atom_site_U_iso_or_equiv
_atom_site_thermal_displace_type
_atom_site_occupancy
_atom_site_calc_flag
_atom_site_refinement_flags
_atom_site_disorder_group
Br1 Br 0.97910(9) 0.65735(8) 0.80820(5) 0.0585(4) Uani 1 d . .
Co1 Co 1.15576(9) 0.63020(8) 0.72211(5) 0.0314(3) Uani 1 d . .
Co2 Co 0.90232(11) 0.84795(9) 0.78500(6) 0.0465(4) Uani 1 d . .
N1 N 1.0343(7) 0.8475(5) 0.7163(4) 0.047(2) Uani 1 d . .
N2 N 1.1166(6) 0.7732(5) 0.6924(3) 0.037(2) Uani 1 d . .
N3 N 1.3016(6) 0.6416(6) 0.6453(3) 0.040(2) Uani 1 d . .
N4 N 1.2890(7) 0.5574(6) 0.7760(3) 0.049(2) Uani 1 d . .
N5 N 0.8729(8) 1.0073(6) 0.7467(5) 0.066(3) Uani 1 d . .
N6 N 0.9086(8) 0.8828(6) 0.8656(5) 0.068(3) Uani 1 d . .
N7 N 1.1252(6) 0.5622(5) 0.6650(3) 0.041(2) Uani 1 d . .
N8 N 0.7409(7) 0.8858(6) 0.7571(4) 0.061(2) Uani 1 d . .
C1 C 1.0535(10) 0.9303(7) 0.6814(6) 0.067(3) Uani 1 d . .
C2 C 1.1425(10) 0.9120(8) 0.6349(5) 0.064(3) Uani 1 d . .
H2 H 1.1704(10) 0.9569(8) 0.6040(5) 0.067(32) Uiso 1 calc R .
C3 C 1.1823(8) 0.8134(7) 0.6434(5) 0.049(3) Uani 1 d . .
C4 C 1.2790(9) 0.7444(8) 0.6090(4) 0.054(3) Uani 1 d . .
H4A H 1.3479(9) 0.7611(8) 0.6007(4) 0.099(22) Uiso 1 calc R .
H4B H 1.2598(9) 0.7502(8) 0.5697(4) 0.099(22) Uiso 1 calc R .
C5 C 1.4026(8) 0.6090(9) 0.6768(5) 0.062(3) Uani 1 d . .
H5A H 1.4730(8) 0.5862(9) 0.6481(5) 0.089(10) Uiso 1 calc R .
H5B H 1.4042(8) 0.6645(9) 0.6884(5) 0.089(10) Uiso 1 calc R .
C6 C 1.3990(9) 0.5297(9) 0.7325(5) 0.072(4) Uani 1 d . .
H6A H 1.4083(9) 0.4710(9) 0.7204(5) 0.089(10) Uiso 1 calc R .
H6B H 1.4626(9) 0.5149(9) 0.7531(5) 0.089(10) Uiso 1 calc R .
C7 C 1.3127(8) 0.5763(8) 0.6075(4) 0.052(3) Uani 1 d . .
H7A H 1.3541(8) 0.5092(8) 0.6262(4) 0.089(10) Uiso 1 calc R .
H7B H 1.3556(8) 0.5936(8) 0.5668(4) 0.089(10) Uiso 1 calc R .
C8 C 1.1969(8) 0.5854(8) 0.6026(4) 0.053(3) Uani 1 d . .
H8A H 1.2037(8) 0.5412(8) 0.5780(4) 0.089(10) Uiso 1 calc R .
H8B H 1.1581(8) 0.6517(8) 0.5814(4) 0.089(10) Uiso 1 calc R .
C9 C 0.9751(13) 1.0232(9) 0.7036(7) 0.102(5) Uani 1 d . .
H9A H 1.0170(13) 1.0425(9) 0.7240(7) 0.099(22) Uiso 1 calc R .
H9B H 0.9509(13) 1.0758(9) 0.6685(7) 0.099(22) Uiso 1 calc R .
C10 C 0.8504(12) 1.0490(8) 0.7997(6) 0.075(4) Uani 1 d . .
H10A H 0.8647(12) 1.1106(8) 0.7859(6) 0.089(10) Uiso 1 calc R .
H10B H 0.7698(12) 1.0626(8) 0.8186(6) 0.089(10) Uiso 1 calc R .
C11 C 0.9213(14) 0.9844(10) 0.8449(7) 0.100(5) Uani 1 d . .
H11A H 0.8998(14) 1.0130(10) 0.8806(7) 0.089(10) Uiso 1 calc R .
H11B H 1.0013(14) 0.9773(10) 0.8277(7) 0.089(10) Uiso 1 calc R .
C12 C 0.7782(14) 1.0432(8) 0.7143(7) 0.104(5) Uani 1 d . .
H12A H 0.7410(14) 1.1131(8) 0.7117(7) 0.089(10) Uiso 1 calc R .
H12B H 0.8071(14) 1.0329(8) 0.6726(7) 0.089(10) Uiso 1 calc R .
C13 C 0.6953(10) 0.9958(9) 0.7438(7) 0.094(5) Uani 1 d . .
H13A H 0.6371(10) 1.0190(9) 0.7179(7) 0.089(10) Uiso 1 calc R .
H13B H 0.6574(10) 1.0161(9) 0.7824(7) 0.089(10) Uiso 1 calc R .
C14 C 1.2777(8) 0.6330(7) 0.8089(5) 0.051(3) Uani 1 d . .
H14A H 1.2545(8) 0.6967(7) 0.7810(5) 0.066(8) Uiso 1 calc R .
H14B H 1.2152(8) 0.6331(7) 0.8437(5) 0.066(8) Uiso 1 calc R .
C15 C 1.3800(10) 0.6238(9) 0.8322(6) 0.078(4) Uani 1 d . .
H15A H 1.3582(19) 0.6718(41) 0.8563(33) 0.122(11) Uiso 1 calc R .
H15B H 1.4392(29) 0.6342(61) 0.7980(6) 0.122(11) Uiso 1 calc R .
H15C H 1.4085(45) 0.5594(22) 0.8575(32) 0.122(11) Uiso 1 calc R .
C16 C 1.2745(12) 0.4642(8) 0.8232(6) 0.082(4) Uani 1 d . .
H16A H 1.1938(12) 0.4809(8) 0.8422(6) 0.066(8) Uiso 1 calc R .
H16B H 1.2903(12) 0.4156(8) 0.8000(6) 0.066(8) Uiso 1 calc R .
C17 C 1.3379(17) 0.4190(12) 0.8703(7) 0.142(7) Uani 1 d . .
H17A H 1.3252(59) 0.3585(32) 0.8917(26) 0.122(11) Uiso 1 calc R .
H17B H 1.3144(53) 0.4611(29) 0.8986(22) 0.122(11) Uiso 1 calc R .
H17C H 1.4184(18) 0.4060(57) 0.8535(8) 0.122(11) Uiso 1 calc R .
C18 C 0.9993(8) 0.6134(8) 0.6582(4) 0.049(2) Uani 1 d . .
H18A H 0.9524(8) 0.6020(8) 0.6985(4) 0.066(8) Uiso 1 calc R .
H18B H 0.9847(8) 0.6833(8) 0.6448(4) 0.066(8) Uiso 1 calc R .
C19 C 0.9599(9) 0.5831(9) 0.6143(5) 0.068(3) Uani 1 d . .
H19A H 0.8821(27) 0.6247(39) 0.6098(30) 0.122(11) Uiso 1 calc R .
H19B H 0.9629(68) 0.5163(21) 0.6300(20) 0.122(11) Uiso 1 calc R .
H19C H 1.0093(45) 0.5888(60) 0.5748(12) 0.122(11) Uiso 1 calc R .
C20 C 1.1577(10) 0.4559(8) 0.6859(5) 0.064(3) Uani 1 d . .
H20A H 1.2372(10) 0.4292(8) 0.6920(5) 0.066(8) Uiso 1 calc R .
H20B H 1.1537(10) 0.4296(8) 0.6534(5) 0.066(8) Uiso 1 calc R .
C21 C 1.0867(12) 0.4218(9) 0.7428(5) 0.085(4) Uani 1 d . .
H21A H 1.1233(38) 0.3529(16) 0.7580(22) 0.122(11) Uiso 1 calc R .
H21B H 1.0122(28) 0.4335(59) 0.7346(10) 0.122(11) Uiso 1 calc R .
H21C H 1.0779(65) 0.4566(47) 0.7732(14) 0.122(11) Uiso 1 calc R .
C22 C 1.0204(13) 0.8119(9) 0.8843(6) 0.087(4) Uani 1 d . .
H22A H 1.0162(13) 0.7465(9) 0.8956(6) 0.066(8) Uiso 1 calc R .
H22B H 1.0807(13) 0.8141(9) 0.8485(6) 0.066(8) Uiso 1 calc R .
C23 C 1.0554(14) 0.8261(12) 0.9348(6) 0.113(5) Uani 1 d . .
H23A H 1.1300(35) 0.7786(40) 0.9410(26) 0.122(11) Uiso 1 calc R .
H23B H 1.0004(41) 0.8181(63) 0.9718(11) 0.122(11) Uiso 1 calc R .
H23C H 1.0589(71) 0.8908(24) 0.9249(18) 0.122(11) Uiso 1 calc R .
C24 C 0.8073(12) 0.8903(11) 0.9108(6) 0.089(4) Uani 1 d . .
H24A H 0.7416(12) 0.9368(11) 0.8919(6) 0.066(8) Uiso 1 calc R .
H24B H 0.8127(12) 0.9163(11) 0.9430(6) 0.066(8) Uiso 1 calc R .
C25 C 0.7854(15) 0.7938(10) 0.9403(5) 0.107(6) Uani 1 d . .
H25A H 0.7058(21) 0.8070(10) 0.9591(35) 0.122(11) Uiso 1 calc R .
H25B H 0.8332(55) 0.7562(29) 0.9712(29) 0.122(11) Uiso 1 calc R .
H25C H 0.8035(75) 0.7576(31) 0.9092(9) 0.122(11) Uiso 1 calc R .
C26 C 0.6476(9) 0.8548(8) 0.8010(6) 0.070(3) Uani 1 d . .
H26A H 0.5774(9) 0.8894(8) 0.7837(6) 0.066(8) Uiso 1 calc R .
H26B H 0.6353(9) 0.8761(8) 0.8387(6) 0.066(8) Uiso 1 calc R .
C27 C 0.6652(11) 0.7464(9) 0.8182(6) 0.081(4) Uani 1 d . .
H27A H 0.6679(75) 0.7254(16) 0.7824(11) 0.122(11) Uiso 1 calc R .
H27B H 0.6024(40) 0.7348(12) 0.8494(29) 0.122(11) Uiso 1 calc R .
H27C H 0.7363(39) 0.7103(10) 0.8336(38) 0.122(11) Uiso 1 calc R .
C28 C 0.7798(10) 0.8428(10) 0.7016(5) 0.082(4) Uani 1 d . .
H28A H 0.8076(10) 0.7719(10) 0.7151(5) 0.066(8) Uiso 1 calc R .
H28B H 0.8445(10) 0.8618(10) 0.6763(5) 0.066(8) Uiso 1 calc R .
C29 C 0.6887(13) 0.8720(14) 0.6613(7) 0.141(8) Uani 1 d . .
H29A H 0.7187(31) 0.8339(46) 0.6303(26) 0.122(11) Uiso 1 calc R .
H29B H 0.6698(54) 0.9403(20) 0.6418(31) 0.122(11) Uiso 1 calc R .
H29C H 0.6206(31) 0.8601(60) 0.6866(10) 0.122(11) Uiso 1 calc R .
B1 B 0.7718(8) 0.3665(7) 0.6134(4) 0.027(2) Uani 1 d . .
B2 B 0.2907(8) 0.0507(7) 0.8626(4) 0.035(2) Uani 1 d . .
C30 C 0.9730(7) 0.2725(6) 0.6547(4) 0.042(2) Uani 1 d . .
H30 H 0.9370(7) 0.2938(6) 0.6912(4) 0.043(4) Uiso 1 calc R .
C31 C 1.0879(8) 0.2137(7) 0.6488(5) 0.053(3) Uani 1 d . .
H31 H 1.1274(8) 0.1966(7) 0.6812(5) 0.043(4) Uiso 1 calc R .
C32 C 1.1439(8) 0.1804(7) 0.5963(6) 0.058(3) Uani 1 d . .
H32 H 1.2206(8) 0.1392(7) 0.5930(6) 0.043(4) Uiso 1 calc R .
C33 C 1.0855(8) 0.2088(7) 0.5482(5) 0.046(2) Uani 1 d . .
H33 H 1.1235(8) 0.1875(7) 0.5118(5) 0.043(4) Uiso 1 calc R .
C34 C 0.9720(7) 0.2682(6) 0.5529(4) 0.035(2) Uani 1 d . .
H34 H 0.9358(7) 0.2873(6) 0.5189(4) 0.043(4) Uiso 1 calc R .
C35 C 0.9080(7) 0.3016(6) 0.6066(4) 0.032(2) Uani 1 d . .
C36 C 0.7172(7) 0.5041(6) 0.6757(4) 0.036(2) Uani 1 d . .
H36 H 0.7242(7) 0.5474(6) 0.6378(4) 0.043(4) Uiso 1 calc R .
C37 C 0.6946(8) 0.5369(8) 0.7294(5) 0.051(3) Uani 1 d . .
H37 H 0.6876(8) 0.6011(8) 0.7265(5) 0.043(4) Uiso 1 calc R .
C38 C 0.6823(8) 0.4763(8) 0.7866(5) 0.052(3) Uani 1 d . .
H38 H 0.6677(8) 0.4984(8) 0.8224(5) 0.043(4) Uiso 1 calc R .
C39 C 0.6925(7) 0.3815(8) 0.7892(4) 0.046(2) Uani 1 d . .
H39 H 0.6839(7) 0.3388(8) 0.8273(4) 0.043(4) Uiso 1 calc R .
C40 C 0.7153(7) 0.3500(7) 0.7353(4) 0.037(2) Uani 1 d . .
H40 H 0.7216(7) 0.2858(7) 0.7384(4) 0.043(4) Uiso 1 calc R .
C41 C 0.7295(6) 0.4095(6) 0.6767(4) 0.030(2) Uani 1 d . .
C42 C 0.5858(7) 0.3110(6) 0.6492(4) 0.033(2) Uani 1 d . .
H42 H 0.5562(7) 0.3556(6) 0.6746(4) 0.043(4) Uiso 1 calc R .
C43 C 0.5181(8) 0.2599(6) 0.6482(4) 0.039(2) Uani 1 d . .
H43 H 0.4452(8) 0.2709(6) 0.6724(4) 0.043(4) Uiso 1 calc R .
C44 C 0.5581(8) 0.1933(7) 0.6119(4) 0.042(2) Uani 1 d . .
H44 H 0.5138(8) 0.1577(7) 0.6116(4) 0.043(4) Uiso 1 calc R .
C45 C 0.6655(8) 0.1801(7) 0.5756(4) 0.048(2) Uani 1 d . .
H45 H 0.6933(8) 0.1364(7) 0.5497(4) 0.043(4) Uiso 1 calc R .
C46 C 0.7324(8) 0.2313(7) 0.5774(4) 0.040(2) Uani 1 d . .
H46 H 0.8051(8) 0.2200(7) 0.5529(4) 0.043(4) Uiso 1 calc R .
C47 C 0.6950(7) 0.2995(5) 0.6146(3) 0.029(2) Uani 1 d . .
C48 C 0.8272(7) 0.5082(5) 0.5251(3) 0.027(2) Uani 1 d . .
H48 H 0.8998(7) 0.4808(5) 0.5363(3) 0.043(4) Uiso 1 calc R .
C49 C 0.8039(7) 0.5934(6) 0.4804(4) 0.032(2) Uani 1 d . .
H49 H 0.8599(7) 0.6224(6) 0.4619(4) 0.043(4) Uiso 1 calc R .
C50 C 0.6964(7) 0.6356(6) 0.4631(4) 0.037(2) Uani 1 d . .
H50 H 0.6796(7) 0.6939(6) 0.4334(4) 0.043(4) Uiso 1 calc R .
C51 C 0.6152(7) 0.5922(6) 0.4893(4) 0.034(2) Uani 1 d . .
H51 H 0.5435(7) 0.6199(6) 0.4770(4) 0.043(4) Uiso 1 calc R .
C52 C 0.6400(7) 0.5066(6) 0.5345(4) 0.029(2) Uani 1 d . .
H52 H 0.5834(7) 0.4781(6) 0.5523(4) 0.043(4) Uiso 1 calc R .
C53 C 0.7476(7) 0.4608(6) 0.5546(3) 0.028(2) Uani 1 d . .
C54 C 0.3667(10) 0.0454(8) 0.7422(4) 0.062(3) Uani 1 d . .
H54 H 0.3921(10) 0.0970(8) 0.7374(4) 0.043(4) Uiso 1 calc R .
C55 C 0.3812(8) 0.0112(8) 0.6892(4) 0.052(3) Uani 1 d . .
H55 H 0.4152(8) 0.0405(8) 0.6513(4) 0.043(4) Uiso 1 calc R .
C56 C 0.3480(9) -0.0602(7) 0.6923(5) 0.056(3) Uani 1 d . .
H56 H 0.3595(9) -0.0842(7) 0.6576(5) 0.043(4) Uiso 1 calc R .
C57 C 0.2961(17) -0.0987(10) 0.7478(6) 0.127(7) Uani 1 d . .
H57 H 0.2663(17) -0.1469(10) 0.7511(6) 0.043(4) Uiso 1 calc R .
C58 C 0.2868(15) -0.0668(9) 0.8002(5) 0.109(6) Uani 1 d . .
H58 H 0.2569(15) -0.0995(9) 0.8380(5) 0.043(4) Uiso 1 calc R .
C59 C 0.3183(7) 0.0087(6) 0.8000(4) 0.037(2) Uani 1 d . .
C60 C 0.4162(9) 0.1682(7) 0.8203(4) 0.047(2) Uani 1 d . .
H60 H 0.3775(9) 0.1947(7) 0.7868(4) 0.043(4) Uiso 1 calc R .
C61 C 0.4958(9) 0.2071(8) 0.8219(5) 0.056(3) Uani 1 d . .
H61 H 0.5123(9) 0.2556(8) 0.7891(5) 0.043(4) Uiso 1 calc R .
C62 C 0.5500(8) 0.1745(7) 0.8712(5) 0.052(3) Uani 1 d . .
H62 H 0.5999(8) 0.2031(7) 0.8741(5) 0.043(4) Uiso 1 calc R .
C63 C 0.5294(10) 0.0992(9) 0.9163(5) 0.077(4) Uani 1 d . .
H63 H 0.5677(10) 0.0741(9) 0.9499(5) 0.043(4) Uiso 1 calc R .
C64 C 0.4507(10) 0.0587(9) 0.9128(5) 0.074(4) Uani 1 d . .
H64 H 0.4390(10) 0.0067(9) 0.9442(5) 0.043(4) Uiso 1 calc R .
C65 C 0.3903(7) 0.0930(6) 0.8648(4) 0.037(2) Uani 1 d . .
C66 C 0.0807(7) 0.1559(6) 0.8318(4) 0.037(2) Uani 1 d . .
H66 H 0.0946(7) 0.1105(6) 0.8087(4) 0.043(4) Uiso 1 calc R .
C67 C -0.0240(7) 0.2316(7) 0.8339(4) 0.041(2) Uani 1 d . .
H67 H -0.0789(7) 0.2360(7) 0.8127(4) 0.043(4) Uiso 1 calc R .
C68 C -0.0473(8) 0.3002(7) 0.8670(5) 0.050(3) Uani 1 d . .
H68 H -0.1171(8) 0.3520(7) 0.8680(5) 0.043(4) Uiso 1 calc R .
C69 C 0.0351(9) 0.2907(7) 0.8987(5) 0.056(3) Uani 1 d . .
H69 H 0.0206(9) 0.3360(7) 0.9219(5) 0.043(4) Uiso 1 calc R .
C70 C 0.1400(8) 0.2134(7) 0.8961(4) 0.048(2) Uani 1 d . .
H70 H 0.1942(8) 0.2085(7) 0.9178(4) 0.043(4) Uiso 1 calc R .
C71 C 0.1664(7) 0.1443(6) 0.8627(4) 0.034(2) Uani 1 d . .
C72 C 0.3690(10) -0.1243(8) 0.9329(6) 0.085(4) Uani 1 d . .
H72 H 0.4359(10) -0.1331(8) 0.9034(6) 0.043(4) Uiso 1 calc R .
C73 C 0.3650(11) -0.2013(10) 0.9836(6) 0.089(4) Uani 1 d . .
H73 H 0.4299(11) -0.2574(10) 0.9887(6) 0.043(4) Uiso 1 calc R .
C74 C 0.2679(11) -0.1947(9) 1.0251(5) 0.063(3) Uani 1 d . .
H74 H 0.2629(11) -0.2478(9) 1.0573(5) 0.043(4) Uiso 1 calc R .
C75 C 0.1768(11) -0.1097(9) 1.0195(4) 0.059(3) Uani 1 d . .
H75 H 0.1103(11) -0.1029(9) 1.0492(4) 0.043(4) Uiso 1 calc R .
C76 C 0.1832(9) -0.0312(7) 0.9681(4) 0.050(3) Uani 1 d . .
H76 H 0.1193(9) 0.0260(7) 0.9642(4) 0.043(4) Uiso 1 calc R .
C77 C 0.2812(7) -0.0368(7) 0.9235(4) 0.040(2) Uani 1 d . .
N78 N 0.5477(27) 0.8500(21) 0.5290(12) 0.104(9) Uiso 0.50 d P 1
C78 C 0.4553(27) 0.9062(22) 0.5238(13) 0.089(8) Uiso 0.50 d P 1
C79 C 0.3665(21) 0.9833(19) 0.5030(12) 0.084(8) Uiso 0.50 d P 1
H79A H 0.2997(31) 0.9899(46) 0.5349(19) 0.040 Uiso 0.50 calc PR 1
H79B H 0.3505(56) 0.9734(37) 0.4676(29) 0.040 Uiso 0.50 calc PR 1
H79C H 0.3858(38) 1.0418(21) 0.4917(44) 0.040 Uiso 0.50 calc PR 1
C790 C 0.5466(37) 0.9384(29) 0.5238(20) 0.059(11) Uiso 0.25 d P 2
H79D H 0.5188(152) 0.9535(34) 0.4860(52) 0.040 Uiso 0.25 calc PR 2
H79E H 0.5988(60) 0.9725(30) 0.5181(92) 0.040 Uiso 0.25 calc PR 2
H79F H 0.4827(109) 0.9586(38) 0.5558(45) 0.040 Uiso 0.25 calc PR 2
N780 N 0.5949(36) 0.7815(33) 0.5698(20) 0.079(12) Uiso 0.25 d P 2
C780 C 0.6035(41) 0.8384(34) 0.5404(22) 0.052(11) Uiso 0.25 d P 2
O30 O 1.2034(33) 0.4988(26) 1.0193(17) 0.087(10) Uiso 0.25 d P 1
C300 C 1.1303(42) 0.5287(36) 0.9933(22) 0.066(13) Uiso 0.25 d P 1
H30A H 1.1680(42) 0.5448(36) 0.9510(22) 0.189(234) Uiso 0.25 calc PR 1
H30B H 1.0870(42) 0.5915(36) 1.0045(22) 0.189(234) Uiso 0.25 calc PR 1
C301 C 1.0482(32) 0.5024(33) 0.9868(20) 0.056(11) Uiso 0.25 d P 1
H30C H 1.0037(101) 0.5530(62) 0.9575(64) 0.040 Uiso 0.25 calc PR 1
H30D H 0.9989(99) 0.4923(137) 1.0258(25) 0.040 Uiso 0.25 calc PR 1
H30E H 1.0824(33) 0.4426(74) 0.9722(82) 0.040 Uiso 0.25 calc PR 1
C302 C 1.2799(43) 0.5359(37) 1.0212(22) 0.057(12) Uiso 0.25 d P 1
H30F H 1.2513(43) 0.5610(37) 1.0586(22) 0.189(234) Uiso 0.25 calc PR 1
H30G H 1.2715(43) 0.5930(37) 0.9872(22) 0.189(234) Uiso 0.25 calc PR 1
C303 C 1.4049(42) 0.4877(37) 1.0195(23) 0.068(14) Uiso 0.25 d P 1
H30H H 1.4357(49) 0.5304(66) 1.0272(89) 0.040 Uiso 0.25 calc PR 1
H30I H 1.4411(46) 0.4732(130) 0.9796(37) 0.040 Uiso 0.25 calc PR 1
H30J H 1.4197(42) 0.4279(78) 1.0505(62) 0.040 Uiso 0.25 calc PR 1
C306 C 1.5000 0.5000 1.0000 0.126(17) Uiso 0.50 d SP 2
H30K H 1.5074(5) 0.5554(86) 0.9678(82) 0.040 Uiso 0.25 calc PR 2
H30L H 1.5346(52) 0.4419(105) 0.9837(108) 0.040 Uiso 0.25 calc PR 2
H30M H 1.5381(47) 0.4929(190) 1.0326(27) 0.040 Uiso 0.25 calc PR 2
C305 C 1.3421(61) 0.5194(46) 1.0314(27) 0.073(15) Uiso 0.25 d P 2
N30 N 1.2954(58) 0.4781(48) 1.0442(28) 0.122(20) Uiso 0.25 d P 2
C810 C 0.9985 0.9284 0.5354 0.100 Uiso 0.25 d P 1
H81A H 0.9823(4320) 0.9370(1499) 0.5769(95) 0.040 Uiso 0.25 calc PR 1
H81B H 1.0669(1551) 0.8725(609) 0.5303(1616) 0.040 Uiso 0.25 calc PR 1
H81C H 0.9348(2769) 0.9183(2108) 0.5274(1521) 0.040 Uiso 0.25 calc PR 1
C800 C 1.0187 1.0294 0.4854 0.100 Uiso 0.25 d P 1
N800 N 1.0253 1.1124 0.4449 0.100 Uiso 0.25 d P 1
C81 C 1.0015 1.0716 0.4646 0.100 Uiso 0.13 d P 2
H81D H 1.0532(6875) 1.0899(4337) 0.4780(2547) 0.040 Uiso 0.13 calc PR 2
H81E H 0.9288(1261) 1.1243(2086) 0.4632(3515) 0.040 Uiso 0.13 calc PR 2
H81F H 1.0339(8136) 1.0580(2251) 0.4242(968) 0.040 Uiso 0.13 calc PR 2
C80 C 0.9813 0.9706 0.5146 0.100 Uiso 0.13 d P 2
N80 N 0.9747 0.8876 0.5551 0.100 Uiso 0.13 d P 2

loop_
_atom_type_symbol
_atom_type_description
_atom_type_scat_dispersion_real
_atom_type_scat_dispersion_imag
_atom_type_scat_source
C C 0.0033 0.0016 'International Tables Vol C Tables 4.2.6.8 and 6.1.1.4'
H H 0.0000 0.0000 'International Tables Vol C Tables 4.2.6.8 and 6.1.1.4'
B B 0.0013 0.0007 'International Tables Vol C Tables 4.2.6.8 and 6.1.1.4'
N N 0.0061 0.0033 'International Tables Vol C Tables 4.2.6.8 and 6.1.1.4'
O O 0.0106 0.0060 'International Tables Vol C Tables 4.2.6.8 and 6.1.1.4'
Co Co 0.3494 0.9721 'International Tables Vol C Tables 4.2.6.8 and 6.1.1.4'
Br Br -0.2901 2.4595 'International Tables Vol C Tables 4.2.6.8 and 6.1.1.4'

loop_
_geom_angle_atom_site_label_1
_geom_angle_atom_site_label_2
_geom_angle_atom_site_label_3
_geom_angle
_geom_angle_site_symmetry_1
_geom_angle_site_symmetry_3
Co1 Br1 Co2 99.26(5) . .
N2 Co1 N7 114.1(3) . .
N2 Co1 N4 116.5(3) . .
N7 Co1 N4 122.3(3) . .
N2 Co1 N3 77.8(3) . .
N7 Co1 N3 82.2(3) . .
N4 Co1 N3 83.2(3) . .
N2 Co1 Br1 89.9(2) . .
N7 Co1 Br1 106.0(2) . .
N4 Co1 Br1 99.9(2) . .
N3 Co1 Br1 167.3(2) . .
N1 Co2 N6 117.1(4) . .
N1 Co2 N8 114.8(3) . .
N6 Co2 N8 120.7(4) . .
N1 Co2 N5 77.3(3) . .
N6 Co2 N5 82.4(4) . .
N8 Co2 N5 82.7(3) . .
N1 Co2 Br1 88.9(2) . .
N6 Co2 Br1 104.7(2) . .
N8 Co2 Br1 103.1(2) . .
N5 Co2 Br1 166.2(3) . .
N2 N1 C1 106.2(8) . .
N2 N1 Co2 130.9(5) . .
C1 N1 Co2 122.9(7) . .
N1 N2 C3 107.0(7) . .
N1 N2 Co1 130.6(5) . .
C3 N2 Co1 122.1(6) . .
C7 N3 C4 111.4(7) . .
C7 N3 C5 113.3(8) . .
C4 N3 C5 110.6(7) . .
C7 N3 Co1 105.9(5) . .
C4 N3 Co1 111.0(5) . .
C5 N3 Co1 104.3(5) . .
C6 N4 C14 113.9(8) . .
C6 N4 C16 109.4(8) . .
C14 N4 C16 110.4(7) . .
C6 N4 Co1 106.9(6) . .
C14 N4 Co1 103.4(5) . .
C16 N4 Co1 112.8(6) . .
C12 N5 C10 114.6(10) . .
C12 N5 C9 109.5(12) . .
C10 N5 C9 110.0(10) . .
C12 N5 Co2 105.8(7) . .
C10 N5 Co2 105.5(7) . .
C9 N5 Co2 111.3(7) . .
C24 N6 C22 117.7(10) . .
C24 N6 C11 107.0(10) . .
C22 N6 C11 106.3(10) . .
C24 N6 Co2 114.3(7) . .
C22 N6 Co2 104.8(7) . .
C11 N6 Co2 106.0(8) . .
C20 N7 C8 108.6(7) . .
C20 N7 C18 113.5(7) . .
C8 N7 C18 107.6(7) . .
C20 N7 Co1 114.2(6) . .
C8 N7 Co1 106.0(5) . .
C18 N7 Co1 106.5(5) . .
C26 N8 C28 112.3(9) . .
C26 N8 C13 105.5(8) . .
C28 N8 C13 114.8(10) . .
C26 N8 Co2 119.9(7) . .
C28 N8 Co2 100.8(6) . .
C13 N8 Co2 103.6(7) . .
C2 C1 N1 111.9(9) . .
C2 C1 C9 133.1(11) . .
N1 C1 C9 115.0(10) . .
C1 C2 C3 104.0(9) . .
C1 C2 H2 128.0(6) . .
C3 C2 H2 128.0(6) . .
C2 C3 N2 110.9(9) . .
C2 C3 C4 132.6(9) . .
N2 C3 C4 116.5(8) . .
C3 C4 N3 110.6(7) . .
C3 C4 H4A 109.5(5) . .
N3 C4 H4A 109.5(5) . .
C3 C4 H4B 109.5(6) . .
N3 C4 H4B 109.5(5) . .
H4A C4 H4B 108.1 . .
C6 C5 N3 112.5(8) . .
C6 C5 H5A 109.1(6) . .
N3 C5 H5A 109.1(5) . .
C6 C5 H5B 109.1(7) . .
N3 C5 H5B 109.1(5) . .
H5A C5 H5B 107.8 . .
N4 C6 C5 111.7(9) . .
N4 C6 H6A 109.3(6) . .
C5 C6 H6A 109.3(6) . .
N4 C6 H6B 109.3(5) . .
C5 C6 H6B 109.3(6) . .
H6A C6 H6B 107.9 . .
N3 C7 C8 108.8(8) . .
N3 C7 H7A 109.9(5) . .
C8 C7 H7A 109.9(6) . .
N3 C7 H7B 109.9(5) . .
C8 C7 H7B 109.9(5) . .
H7A C7 H7B 108.3 . .
C7 C8 N7 112.0(8) . .
C7 C8 H8A 109.2(5) . .
N7 C8 H8A 109.2(5) . .
C7 C8 H8B 109.2(6) . .
N7 C8 H8B 109.2(5) . .
H8A C8 H8B 107.9 . .
N5 C9 C1 110.4(10) . .
N5 C9 H9A 109.6(8) . .
C1 C9 H9A 109.6(8) . .
N5 C9 H9B 109.6(7) . .
C1 C9 H9B 109.6(8) . .
H9A C9 H9B 108.1 . .
C11 C10 N5 112.0(10) . .
C11 C10 H10A 109.2(7) . .
N5 C10 H10A 109.2(6) . .
C11 C10 H10B 109.2(9) . .
N5 C10 H10B 109.2(7) . .
H10A C10 H10B 107.9 . .
C10 C11 N6 111.8(11) . .
C10 C11 H11A 109.2(8) . .
N6 C11 H11A 109.2(7) . .
C10 C11 H11B 109.3(9) . .
N6 C11 H11B 109.3(7) . .
H11A C11 H11B 107.9 . .
C13 C12 N5 112.2(11) . .
C13 C12 H12A 109.1(7) . .
N5 C12 H12A 109.2(6) . .
C13 C12 H12B 109.2(9) . .
N5 C12 H12B 109.2(8) . .
H12A C12 H12B 107.9 . .
C12 C13 N8 116.2(10) . .
C12 C13 H13A 108.2(8) . .
N8 C13 H13A 108.2(7) . .
C12 C13 H13B 108.3(9) . .
N8 C13 H13B 108.3(7) . .
H13A C13 H13B 107.4 . .
C15 C14 N4 118.4(8) . .
C15 C14 H14A 107.7(7) . .
N4 C14 H14A 107.7(5) . .
C15 C14 H14B 107.7(6) . .
N4 C14 H14B 107.7(5) . .
H14A C14 H14B 107.1 . .
C14 C15 H15A 109.5(6) . .
C14 C15 H15B 109.5(6) . .
H15A C15 H15B 109.5 . .
C14 C15 H15C 109.5(6) . .
H15A C15 H15C 109.5 . .
H15B C15 H15C 109.5 . .
C17 C16 N4 120.9(12) . .
C17 C16 H16A 107.1(10) . .
N4 C16 H16A 107.1(6) . .
C17 C16 H16B 107.1(9) . .
N4 C16 H16B 107.1(5) . .
H16A C16 H16B 106.8 . .
C16 C17 H17A 109.5(9) . .
C16 C17 H17B 109.5(9) . .
H17A C17 H17B 109.5 . .
C16 C17 H17C 109.5(10) . .
H17A C17 H17C 109.5 . .
H17B C17 H17C 109.5 . .
C19 C18 N7 116.1(8) . .
C19 C18 H18A 108.3(5) . .
N7 C18 H18A 108.2(5) . .
C19 C18 H18B 108.3(6) . .
N7 C18 H18B 108.2(5) . .
H18A C18 H18B 107.4 . .
C18 C19 H19A 109.5(6) . .
C18 C19 H19B 109.5(6) . .
H19A C19 H19B 109.5 . .
C18 C19 H19C 109.5(5) . .
H19A C19 H19C 109.5 . .
H19B C19 H19C 109.5 . .
N7 C20 C21 115.1(9) . .
N7 C20 H20A 108.5(5) . .
C21 C20 H20A 108.5(7) . .
N7 C20 H20B 108.5(5) . .
C21 C20 H20B 108.5(6) . .
H20A C20 H20B 107.5 . .
C20 C21 H21A 109.5(7) . .
C20 C21 H21B 109.5(7) . .
H21A C21 H21B 109.5 . .
C20 C21 H21C 109.5(6) . .
H21A C21 H21C 109.5 . .
H21B C21 H21C 109.5 . .
C23 C22 N6 117.3(11) . .
C23 C22 H22A 108.0(8) . .
N6 C22 H22A 108.0(6) . .
C23 C22 H22B 108.0(9) . .
N6 C22 H22B 108.0(6) . .
H22A C22 H22B 107.2 . .
C22 C23 H23A 109.4(9) . .
C22 C23 H23B 109.5(8) . .
H23A C23 H23B 109.5 . .
C22 C23 H23C 109.5(8) . .
H23A C23 H23C 109.5 . .
H23B C23 H23C 109.5 . .
N6 C24 C25 114.4(11) . .
N6 C24 H24A 108.7(7) . .
C25 C24 H24A 108.7(8) . .
N6 C24 H24B 108.7(6) . .
C25 C24 H24B 108.7(6) . .
H24A C24 H24B 107.6 . .
C24 C25 H25A 109.5(8) . .
C24 C25 H25B 109.5(8) . .
H25A C25 H25B 109.5 . .
C24 C25 H25C 109.5(6) . .
H25A C25 H25C 109.5 . .
H25B C25 H25C 109.5 . .
N8 C26 C27 117.3(9) . .
N8 C26 H26A 108.0(6) . .
C27 C26 H26A 108.0(7) . .
N8 C26 H26B 108.0(6) . .
C27 C26 H26B 108.0(7) . .
H26A C26 H26B 107.2 . .
C26 C27 H27A 109.5(7) . .
C26 C27 H27B 109.5(6) . .
H27A C27 H27B 109.5 . .
C26 C27 H27C 109.5(7) . .
H27A C27 H27C 109.5 . .
H27B C27 H27C 109.5 . .
N8 C28 C29 115.9(10) . .
N8 C28 H28A 108.3(6) . .
C29 C28 H28A 108.3(9) . .
N8 C28 H28B 108.3(7) . .
C29 C28 H28B 108.3(8) . .
H28A C28 H28B 107.4 . .
C28 C29 H29A 109.5(7) . .
C28 C29 H29B 109.5(9) . .
H29A C29 H29B 109.5 . .
C28 C29 H29C 109.5(8) . .
H29A C29 H29C 109.5 . .
H29B C29 H29C 109.5 . .
C35 B1 C53 110.3(6) . .
C35 B1 C41 110.0(7) . .
C53 B1 C41 107.6(6) . .
C35 B1 C47 110.3(6) . .
C53 B1 C47 108.0(6) . .
C41 B1 C47 110.5(6) . .
C77 B2 C59 109.2(7) . .
C77 B2 C65 109.6(7) . .
C59 B2 C65 112.6(7) . .
C77 B2 C71 110.0(7) . .
C59 B2 C71 108.6(7) . .
C65 B2 C71 106.8(7) . .
C31 C30 C35 122.2(9) . .
C31 C30 H30 118.9(6) . .
C35 C30 H30 118.9(5) . .
C32 C31 C30 120.9(10) . .
C32 C31 H31 119.6(6) . .
C30 C31 H31 119.6(6) . .
C31 C32 C33 118.9(9) . .
C31 C32 H32 120.6(6) . .
C33 C32 H32 120.6(6) . .
C34 C33 C32 121.0(9) . .
C34 C33 H33 119.5(6) . .
C32 C33 H33 119.5(6) . .
C33 C34 C35 122.9(9) . .
C33 C34 H34 118.5(6) . .
C35 C34 H34 118.5(5) . .
C34 C35 C30 114.1(8) . .
C34 C35 B1 122.8(7) . .
C30 C35 B1 123.2(7) . .
C41 C36 C37 122.3(8) . .
C41 C36 H36 118.8(5) . .
C37 C36 H36 118.8(6) . .
C38 C37 C36 121.4(9) . .
C38 C37 H37 119.3(6) . .
C36 C37 H37 119.3(6) . .
C37 C38 C39 117.9(9) . .
C37 C38 H38 121.1(6) . .
C39 C38 H38 121.1(6) . .
C38 C39 C40 120.0(9) . .
C38 C39 H39 120.0(6) . .
C40 C39 H39 120.0(6) . .
C39 C40 C41 123.3(9) . .
C39 C40 H40 118.3(6) . .
C41 C40 H40 118.4(5) . .
C36 C41 C40 115.1(8) . .
C36 C41 B1 122.3(7) . .
C40 C41 B1 122.2(7) . .
C47 C42 C43 123.7(8) . .
C47 C42 H42 118.1(5) . .
C43 C42 H42 118.2(5) . .
C44 C43 C42 120.3(8) . .
C44 C43 H43 119.9(5) . .
C42 C43 H43 119.9(5) . .
C43 C44 C45 118.4(8) . .
C43 C44 H44 120.8(5) . .
C45 C44 H44 120.8(6) . .
C44 C45 C46 120.7(9) . .
C44 C45 H45 119.7(6) . .
C46 C45 H45 119.7(6) . .
C45 C46 C47 122.6(8) . .
C45 C46 H46 118.7(6) . .
C47 C46 H46 118.7(5) . .
C42 C47 C46 114.3(7) . .
C42 C47 B1 122.8(7) . .
C46 C47 B1 122.7(7) . .
C49 C48 C53 123.3(8) . .
C49 C48 H48 118.3(5) . .
C53 C48 H48 118.3(5) . .
C48 C49 C50 119.4(7) . .
C48 C49 H49 120.3(5) . .
C50 C49 H49 120.3(5) . .
C51 C50 C49 120.3(8) . .
C51 C50 H50 119.9(5) . .
C49 C50 H50 119.9(5) . .
C50 C51 C52 119.5(8) . .
C50 C51 H51 120.2(5) . .
C52 C51 H51 120.2(5) . .
C51 C52 C53 122.7(7) . .
C51 C52 H52 118.7(5) . .
C53 C52 H52 118.7(4) . .
C48 C53 C52 114.7(7) . .
C48 C53 B1 122.4(7) . .
C52 C53 B1 122.5(7) . .
C59 C54 C55 125.0(9) . .
C59 C54 H54 117.5(6) . .
C55 C54 H54 117.5(6) . .
C56 C55 C54 121.1(9) . .
C56 C55 H55 119.5(6) . .
C54 C55 H55 119.5(6) . .
C55 C56 C57 117.5(11) . .
C55 C56 H56 121.3(6) . .
C57 C56 H56 121.3(8) . .
C56 C57 C58 120.6(13) . .
C56 C57 H57 119.7(8) . .
C58 C57 H57 119.7(8) . .
C59 C58 C57 124.7(10) . .
C59 C58 H58 117.7(6) . .
C57 C58 H58 117.7(7) . .
C54 C59 C58 111.0(9) . .
C54 C59 B2 127.0(8) . .
C58 C59 B2 121.9(8) . .
C65 C60 C61 124.3(9) . .
C65 C60 H60 117.8(5) . .
C61 C60 H60 117.8(6) . .
C62 C61 C60 120.1(9) . .
C62 C61 H61 119.9(6) . .
C60 C61 H61 119.9(6) . .
C61 C62 C63 118.2(10) . .
C61 C62 H62 120.9(6) . .
C63 C62 H62 120.9(7) . .
C62 C63 C64 120.6(10) . .
C62 C63 H63 119.7(7) . .
C64 C63 H63 119.7(6) . .
C65 C64 C63 122.6(9) . .
C65 C64 H64 118.7(6) . .
C63 C64 H64 118.7(6) . .
C60 C65 C64 114.0(9) . .
C60 C65 B2 123.0(8) . .
C64 C65 B2 123.0(8) . .
C67 C66 C71 123.0(9) . .
C67 C66 H66 118.5(6) . .
C71 C66 H66 118.5(5) . .
C68 C67 C66 120.2(9) . .
C68 C67 H67 119.9(6) . .
C66 C67 H67 119.9(6) . .
C67 C68 C69 118.6(9) . .
C67 C68 H68 120.7(6) . .
C69 C68 H68 120.7(6) . .
C68 C69 C70 120.2(10) . .
C68 C69 H69 119.9(6) . .
C70 C69 H69 119.9(6) . .
C71 C70 C69 122.6(9) . .
C71 C70 H70 118.7(5) . .
C69 C70 H70 118.7(6) . .
C70 C71 C66 115.5(8) . .
C70 C71 B2 121.3(8) . .
C66 C71 B2 123.2(8) . .
C77 C72 C73 124.2(11) . .
C77 C72 H72 117.9(6) . .
C73 C72 H72 117.9(8) . .
C74 C73 C72 120.1(12) . .
C74 C73 H73 120.0(7) . .
C72 C73 H73 120.0(7) . .
C73 C74 C75 119.3(10) . .
C73 C74 H74 120.4(7) . .
C75 C74 H74 120.4(6) . .
C74 C75 C76 119.7(10) . .
C74 C75 H75 120.1(6) . .
C76 C75 H75 120.1(7) . .
C77 C76 C75 122.3(10) . .
C77 C76 H76 118.9(6) . .
C75 C76 H76 118.9(7) . .
C72 C77 C76 114.2(9) . .
C72 C77 B2 122.0(8) . .
C76 C77 B2 123.7(8) . .
N78 C78 C79 163.2(33) . .
C78 C79 H79A 109.5(17) . .
C78 C79 H79B 109.5(18) . .
H79A C79 H79B 109.5 . .
C78 C79 H79C 109.5(18) . .
H79A C79 H79C 109.5 . .
H79B C79 H79C 109.5 . .
C780 C790 H79D 109.4(28) . .
C780 C790 H79E 109.6(29) . .
H79D C790 H79E 109.47(8) . .
C780 C790 H79F 109.4(25) . .
H79D C790 H79F 109.47(6) . .
H79E C790 H79F 109.5 . .
N780 C780 C790 141.1(56) . .
C300 O30 C302 131.7(49) . .
O30 C300 C301 138.9(53) . .
O30 C300 H30A 103.6(32) . .
C301 C300 H30A 103.3(28) . .
O30 C300 H30B 101.2(33) . .
C301 C300 H30B 101.2(29) . .
H30A C300 H30B 104.8 . .
C300 C301 H30C 109.3(30) . .
C300 C301 H30D 110.6(28) . .
H30C C301 H30D 109.46(7) . .
C300 C301 H30E 108.5(29) . .
H30C C301 H30E 109.46(5) . .
H30D C301 H30E 109.48(12) . .
O30 C302 C303 128.7(44) . .
O30 C302 H30F 105.1(25) . .
C303 C302 H30F 104.9(28) . .
O30 C302 H30G 105.4(28) . .
C303 C302 H30G 105.1(27) . .
H30F C302 H30G 105.9 . .
C302 C303 H30H 109.9(29) . .
C302 C303 H30I 109.2(28) . .
H30H C303 H30I 109.47(11) . .
C302 C303 H30J 109.3(27) . .
H30H C303 H30J 109.5 . .
H30I C303 H30J 109.47(5) . .
C305 C306 H30K 109.2(19) . .
C305 C306 H30L 109.7(18) . .
H30K C306 H30L 109.47(8) . .
C305 C306 H30M 109.5(18) . .
H30K C306 H30M 109.5 . .
H30L C306 H30M 109.47(13) . .
N30 C305 C306 134.8(74) . .
C800 C810 H81A 111.7(7) . .
C800 C810 H81B 111.7(17) . .
H81A C810 H81B 107.1(5) . .
C800 C810 H81C 111.715(12) . .
H81A C810 H81C 107.1(6) . .
H81B C810 H81C 107.1(2) . .
C810 C800 C800 136.738(8) 2_776 2_776
C810 C800 N800 22.522(6) 2_776 .
C800 C800 N800 159.250(3) 2_776 .
C810 C800 C810 152.558(6) 2_776 .
C800 C800 C810 15.821(4) 2_776 .
N800 C800 C810 175.054(3) . .
C810 N800 C800 19.544(5) 2_776 .
C80 C81 H81D 117.4(2) . .
C80 C81 H81E 117.4(25) . .
H81D C81 H81E 100.5(20) . .
C80 C81 H81F 117.4(4) . .
H81D C81 H81F 100.5(44) . .
H81E C81 H81F 100.5(12) . .
C81 C80 C80 136.671(9) 2_776 2_776
C81 C80 N80 22.516(6) 2_776 .
C80 C80 N80 159.180(5) 2_776 .
C81 C80 C81 152.512(7) 2_776 .
C80 C80 C81 15.842(4) 2_776 .
N80 C80 C81 175.010(2) . .
C81 N80 C80 19.547(4) 2_776 .

loop_
_geom_bond_atom_site_label_1
_geom_bond_atom_site_label_2
_geom_bond_distance
_geom_bond_site_symmetry_2
Br1 Co1 2.563(2) .
Br1 Co2 2.601(2) .
Co1 N2 1.971(7) .
Co1 N7 2.095(7) .
Co1 N4 2.124(8) .
Co1 N3 2.225(6) .
Co2 N1 1.981(8) .
Co2 N6 2.110(10) .
Co2 N8 2.140(9) .
Co2 N5 2.230(8) .
N1 N2 1.347(10) .
N1 C1 1.352(12) .
N2 C3 1.356(11) .
N3 C7 1.452(11) .
N3 C4 1.489(12) .
N3 C5 1.494(12) .
N4 C6 1.480(13) .
N4 C14 1.503(12) .
N4 C16 1.550(14) .
N5 C12 1.43(2) .
N5 C10 1.454(14) .
N5 C9 1.473(15) .
N6 C24 1.419(15) .
N6 C22 1.49(2) .
N6 C11 1.537(15) .
N7 C20 1.460(12) .
N7 C8 1.510(11) .
N7 C18 1.518(11) .
N8 C26 1.478(13) .
N8 C28 1.489(14) .
N8 C13 1.502(14) .
C1 C2 1.342(15) .
C1 C9 1.52(2) .
C2 C3 1.351(14) .
C2 H2 0.93 .
C3 C4 1.487(13) .
C4 H4A 0.97 .
C4 H4B 0.97 .
C5 C6 1.481(15) .
C5 H5A 0.97 .
C5 H5B 0.97 .
C6 H6A 0.97 .
C6 H6B 0.97 .
C7 C8 1.468(12) .
C7 H7A 0.97 .
C7 H7B 0.97 .
C8 H8A 0.97 .
C8 H8B 0.97 .
C9 H9A 0.97 .
C9 H9B 0.97 .
C10 C11 1.44(2) .
C10 H10A 0.97 .
C10 H10B 0.97 .
C11 H11A 0.97 .
C11 H11B 0.97 .
C12 C13 1.43(2) .
C12 H12A 0.97 .
C12 H12B 0.97 .
C13 H13A 0.97 .
C13 H13B 0.97 .
C14 C15 1.490(13) .
C14 H14A 0.97 .
C14 H14B 0.97 .
C15 H15A 0.96 .
C15 H15B 0.96 .
C15 H15C 0.96 .
C16 C17 1.38(2) .
C16 H16A 0.97 .
C16 H16B 0.97 .
C17 H17A 0.96 .
C17 H17B 0.96 .
C17 H17C 0.96 .
C18 C19 1.496(13) .
C18 H18A 0.97 .
C18 H18B 0.97 .
C19 H19A 0.96 .
C19 H19B 0.96 .
C19 H19C 0.96 .
C20 C21 1.464(14) .
C20 H20A 0.97 .
C20 H20B 0.97 .
C21 H21A 0.96 .
C21 H21B 0.96 .
C21 H21C 0.96 .
C22 C23 1.45(2) .
C22 H22A 0.97 .
C22 H22B 0.97 .
C23 H23A 0.96 .
C23 H23B 0.96 .
C23 H23C 0.96 .
C24 C25 1.52(2) .
C24 H24A 0.97 .
C24 H24B 0.97 .
C25 H25A 0.96 .
C25 H25B 0.96 .
C25 H25C 0.96 .
C26 C27 1.51(2) .
C26 H26A 0.97 .
C26 H26B 0.97 .
C27 H27A 0.96 .
C27 H27B 0.96 .
C27 H27C 0.96 .
C28 C29 1.53(2) .
C28 H28A 0.97 .
C28 H28B 0.97 .
C29 H29A 0.96 .
C29 H29B 0.96 .
C29 H29C 0.96 .
B1 C35 1.621(12) .
B1 C53 1.643(11) .
B1 C41 1.649(12) .
B1 C47 1.668(12) .
B2 C77 1.635(12) .
B2 C59 1.650(14) .
B2 C65 1.660(13) .
B2 C71 1.665(13) .
C30 C31 1.382(12) .
C30 C35 1.425(12) .
C30 H30 0.93 .
C31 C32 1.362(15) .
C31 H31 0.93 .
C32 C33 1.372(14) .
C32 H32 0.93 .
C33 C34 1.371(12) .
C33 H33 0.93 .
C34 C35 1.403(11) .
C34 H34 0.93 .
C36 C41 1.380(11) .
C36 C37 1.389(12) .
C36 H36 0.93 .
C37 C38 1.373(13) .
C37 H37 0.93 .
C38 C39 1.383(14) .
C38 H38 0.93 .
C39 C40 1.384(12) .
C39 H39 0.93 .
C40 C41 1.394(11) .
C40 H40 0.93 .
C42 C47 1.384(11) .
C42 C43 1.385(11) .
C42 H42 0.93 .
C43 C44 1.366(12) .
C43 H43 0.93 .
C44 C45 1.377(13) .
C44 H44 0.93 .
C45 C46 1.382(12) .
C45 H45 0.93 .
C46 C47 1.403(12) .
C46 H46 0.93 .
C48 C49 1.375(10) .
C48 C53 1.392(10) .
C48 H48 0.93 .
C49 C50 1.382(11) .
C49 H49 0.93 .
C50 C51 1.361(11) .
C50 H50 0.93 .
C51 C52 1.385(11) .
C51 H51 0.93 .
C52 C53 1.412(11) .
C52 H52 0.93 .
C54 C59 1.361(12) .
C54 C55 1.410(13) .
C54 H54 0.93 .
C55 C56 1.294(13) .
C55 H55 0.93 .
C56 C57 1.35(2) .
C56 H56 0.93 .
C57 C58 1.39(2) .
C57 H57 0.93 .
C58 C59 1.361(14) .
C58 H58 0.93 .
C60 C65 1.373(11) .
C60 C61 1.381(13) .
C60 H60 0.93 .
C61 C62 1.355(14) .
C61 H61 0.93 .
C62 C63 1.357(14) .
C62 H62 0.93 .
C63 C64 1.403(15) .
C63 H63 0.93 .
C64 C65 1.376(13) .
C64 H64 0.93 .
C66 C67 1.381(12) .
C66 C71 1.393(12) .
C66 H66 0.93 .
C67 C68 1.369(13) .
C67 H67 0.93 .
C68 C69 1.381(14) .
C68 H68 0.93 .
C69 C70 1.393(13) .
C69 H69 0.93 .
C70 C71 1.373(12) .
C70 H70 0.93 .
C72 C77 1.363(13) .
C72 C73 1.391(14) .
C72 H72 0.93 .
C73 C74 1.34(2) .
C73 H73 0.93 .
C74 C75 1.356(15) .
C74 H74 0.93 .
C75 C76 1.419(13) .
C75 H75 0.93 .
C76 C77 1.383(12) .
C76 H76 0.93 .
N78 C78 1.17(3) .
C78 C79 1.34(3) .
C79 H79A 0.96 .
C79 H79B 0.96 .
C79 H79C 0.96 .
C790 C780 1.39(6) .
C790 H79D 0.96 .
C790 H79E 0.96 .
C790 H79F 0.96 .
N780 C780 0.95(5) .
O30 C300 1.12(5) .
O30 C302 1.33(6) .
C300 C301 1.32(5) .
C300 H30A 0.97 .
C300 H30B 0.97 .
C301 H30C 0.96 .
C301 H30D 0.96 .
C301 H30E 0.96 .
C302 C303 1.47(7) .
C302 H30F 0.97 .
C302 H30G 0.97 .
C303 H30H 0.96 .
C303 H30I 0.96 .
C303 H30J 0.96 .
C306 C305 1.89(7) .
C306 H30K 0.9600(14) .
C306 H30L 0.96 .
C306 H30M 0.96 .
C305 N30 0.97(7) .
C810 C800 1.6878(3) .
C810 H81A 0.986(2) .
C810 H81B 0.99(3) .
C810 H81C 0.986(8) .
C800 C810 0.6714(1) 2_776
C800 C800 1.1350(2) 2_776
C800 N800 1.3447(3) .
N800 C810 0.7688(1) 2_776
C81 C80 1.6879(3) .
C81 H81D 1.051(15) .
C81 H81E 1.0514(11) .
C81 H81F 1.05(2) .
C80 C81 0.6715(1) 2_776
C80 C80 1.1353(2) 2_776
C80 N80 1.3446(2) .
N80 C81 0.7686(1) 2_776

loop_
_geom_torsion_atom_site_label_1
_geom_torsion_atom_site_label_2
_geom_torsion_atom_site_label_3
_geom_torsion_atom_site_label_4
_geom_torsion
_geom_torsion_site_symmetry_1
_geom_torsion_site_symmetry_4
Co2 Br1 Co1 N2 -1.3(2) . .
Co2 Br1 Co1 N7 -116.5(2) . .
Co2 Br1 Co1 N4 115.7(2) . .
Co2 Br1 Co1 N3 12.6(9) . .
Co1 Br1 Co2 N1 -1.2(2) . .
Co1 Br1 Co2 N6 -119.0(3) . .
Co1 Br1 Co2 N8 113.9(3) . .
Co1 Br1 Co2 N5 0.3(11) . .
N6 Co2 N1 N2 111.9(8) . .
N8 Co2 N1 N2 -97.9(8) . .
N5 Co2 N1 N2 -173.7(9) . .
Br1 Co2 N1 N2 6.0(8) . .
N6 Co2 N1 C1 -71.6(9) . .
N8 Co2 N1 C1 78.6(9) . .
N5 Co2 N1 C1 2.9(9) . .
Br1 Co2 N1 C1 -177.5(9) . .
C1 N1 N2 C3 -0.6(11) . .
Co2 N1 N2 C3 176.4(7) . .
C1 N1 N2 Co1 173.3(7) . .
Co2 N1 N2 Co1 -9.8(12) . .
N7 Co1 N2 N1 113.6(8) . .
N4 Co1 N2 N1 -95.1(8) . .
N3 Co1 N2 N1 -170.9(8) . .
Br1 Co1 N2 N1 6.0(7) . .
N7 Co1 N2 C3 -73.3(7) . .
N4 Co1 N2 C3 78.0(7) . .
N3 Co1 N2 C3 2.2(7) . .
Br1 Co1 N2 C3 179.1(7) . .
N2 Co1 N3 C7 -130.8(6) . .
N7 Co1 N3 C7 -14.0(6) . .
N4 Co1 N3 C7 110.1(6) . .
Br1 Co1 N3 C7 -145.0(8) . .
N2 Co1 N3 C4 -9.7(6) . .
N7 Co1 N3 C4 107.1(6) . .
N4 Co1 N3 C4 -128.8(6) . .
Br1 Co1 N3 C4 -23.9(13) . .
N2 Co1 N3 C5 109.3(6) . .
N7 Co1 N3 C5 -133.8(6) . .
N4 Co1 N3 C5 -9.8(6) . .
Br1 Co1 N3 C5 95.1(10) . .
N2 Co1 N4 C6 -89.0(7) . .
N7 Co1 N4 C6 59.9(8) . .
N3 Co1 N4 C6 -16.4(7) . .
Br1 Co1 N4 C6 176.1(6) . .
N2 Co1 N4 C14 31.5(7) . .
N7 Co1 N4 C14 -179.7(5) . .
N3 Co1 N4 C14 104.1(6) . .
Br1 Co1 N4 C14 -63.5(6) . .
N2 Co1 N4 C16 150.7(6) . .
N7 Co1 N4 C16 -60.4(7) . .
N3 Co1 N4 C16 -136.6(7) . .
Br1 Co1 N4 C16 55.8(6) . .
N1 Co2 N5 C12 106.5(9) . .
N6 Co2 N5 C12 -133.5(9) . .
N8 Co2 N5 C12 -11.0(9) . .
Br1 Co2 N5 C12 104.9(13) . .
N1 Co2 N5 C10 -131.7(8) . .
N6 Co2 N5 C10 -11.6(8) . .
N8 Co2 N5 C10 110.9(8) . .
Br1 Co2 N5 C10 -133.2(10) . .
N1 Co2 N5 C9 -12.4(9) . .
N6 Co2 N5 C9 107.7(10) . .
N8 Co2 N5 C9 -129.9(10) . .
Br1 Co2 N5 C9 -13.9(17) . .
N1 Co2 N6 C24 174.7(8) . .
N8 Co2 N6 C24 26.4(10) . .
N5 Co2 N6 C24 103.3(9) . .
Br1 Co2 N6 C24 -88.9(8) . .
N1 Co2 N6 C22 -55.0(8) . .
N8 Co2 N6 C22 156.7(7) . .
N5 Co2 N6 C22 -126.4(8) . .
Br1 Co2 N6 C22 41.4(8) . .
N1 Co2 N6 C11 57.2(8) . .
N8 Co2 N6 C11 -91.1(8) . .
N5 Co2 N6 C11 -14.3(8) . .
Br1 Co2 N6 C11 153.6(7) . .
N2 Co1 N7 C20 178.1(6) . .
N4 Co1 N7 C20 28.5(7) . .
N3 Co1 N7 C20 105.3(6) . .
Br1 Co1 N7 C20 -84.6(6) . .
N2 Co1 N7 C8 58.5(6) . .
N4 Co1 N7 C8 -91.0(6) . .
N3 Co1 N7 C8 -14.2(6) . .
Br1 Co1 N7 C8 155.8(5) . .
N2 Co1 N7 C18 -55.8(6) . .
N4 Co1 N7 C18 154.6(5) . .
N3 Co1 N7 C18 -128.6(6) . .
Br1 Co1 N7 C18 41.5(6) . .
N1 Co2 N8 C26 157.5(7) . .
N6 Co2 N8 C26 -53.5(8) . .
N5 Co2 N8 C26 -130.1(8) . .
Br1 Co2 N8 C26 62.6(7) . .
N1 Co2 N8 C28 33.8(8) . .
N6 Co2 N8 C28 -177.2(7) . .
N5 Co2 N8 C28 106.1(7) . .
Br1 Co2 N8 C28 -61.1(7) . .
N1 Co2 N8 C13 -85.3(8) . .
N6 Co2 N8 C13 63.7(8) . .
N5 Co2 N8 C13 -13.0(8) . .
Br1 Co2 N8 C13 179.8(7) . .
N2 N1 C1 C2 2.1(13) . .
Co2 N1 C1 C2 -175.2(8) . .
N2 N1 C1 C9 -175.5(10) . .
Co2 N1 C1 C9 7.2(15) . .
N1 C1 C2 C3 -2.6(14) . .
C9 C1 C2 C3 174.4(14) . .
C1 C2 C3 N2 2.2(13) . .
C1 C2 C3 C4 -179.9(11) . .
N1 N2 C3 C2 -1.0(11) . .
Co1 N2 C3 C2 -175.5(7) . .
N1 N2 C3 C4 -179.3(8) . .
Co1 N2 C3 C4 6.2(12) . .
C2 C3 C4 N3 167.9(11) . .
N2 C3 C4 N3 -14.3(12) . .
C7 N3 C4 C3 132.8(8) . .
C5 N3 C4 C3 -100.2(9) . .
Co1 N3 C4 C3 15.0(9) . .
C7 N3 C5 C6 -79.2(10) . .
C4 N3 C5 C6 154.9(9) . .
Co1 N3 C5 C6 35.5(10) . .
C14 N4 C6 C5 -72.0(11) . .
C16 N4 C6 C5 164.0(9) . .
Co1 N4 C6 C5 41.5(10) . .
N3 C5 C6 N4 -54.3(12) . .
C4 N3 C7 C8 -80.4(9) . .
C5 N3 C7 C8 154.1(8) . .
Co1 N3 C7 C8 40.4(9) . .
N3 C7 C8 N7 -57.9(11) . .
C20 N7 C8 C7 -80.6(10) . .
C18 N7 C8 C7 156.2(8) . .
Co1 N7 C8 C7 42.6(10) . .
C12 N5 C9 C1 -97.8(13) . .
C10 N5 C9 C1 135.4(11) . .
Co2 N5 C9 C1 18.8(15) . .
C2 C1 C9 N5 165.6(13) . .
N1 C1 C9 N5 -17.5(17) . .
C12 N5 C10 C11 154.1(12) . .
C9 N5 C10 C11 -82.0(13) . .
Co2 N5 C10 C11 38.2(12) . .
N5 C10 C11 N6 -55.1(16) . .
C24 N6 C11 C10 -81.7(14) . .
C22 N6 C11 C10 151.7(12) . .
Co2 N6 C11 C10 40.6(13) . .
C10 N5 C12 C13 -80.7(14) . .
C9 N5 C12 C13 155.2(12) . .
Co2 N5 C12 C13 35.1(14) . .
N5 C12 C13 N8 -53.2(18) . .
C26 N8 C13 C12 165.5(12) . .
C28 N8 C13 C12 -70.2(16) . .
Co2 N8 C13 C12 38.7(15) . .
C6 N4 C14 C15 -42.0(13) . .
C16 N4 C14 C15 81.5(12) . .
Co1 N4 C14 C15 -157.6(8) . .
C6 N4 C16 C17 74.6(15) . .
C14 N4 C16 C17 -51.5(16) . .
Co1 N4 C16 C17 -166.6(12) . .
C20 N7 C18 C19 -58.9(11) . .
C8 N7 C18 C19 61.3(11) . .
Co1 N7 C18 C19 174.6(7) . .
C8 N7 C20 C21 -173.6(9) . .
C18 N7 C20 C21 -54.0(12) . .
Co1 N7 C20 C21 68.3(11) . .
C24 N6 C22 C23 -59.1(16) . .
C11 N6 C22 C23 60.7(15) . .
Co2 N6 C22 C23 172.7(10) . .
C22 N6 C24 C25 -56.3(14) . .
C11 N6 C24 C25 -175.7(11) . .
Co2 N6 C24 C25 67.3(12) . .
C28 N8 C26 C27 48.5(14) . .
C13 N8 C26 C27 174.3(11) . .
Co2 N8 C26 C27 -69.5(12) . .
C26 N8 C28 C29 62.3(15) . .
C13 N8 C28 C29 -58.3(16) . .
Co2 N8 C28 C29 -168.9(12) . .
C35 C30 C31 C32 -0.3(14) . .
C30 C31 C32 C33 2.1(14) . .
C31 C32 C33 C34 -1.2(14) . .
C32 C33 C34 C35 -1.6(13) . .
C33 C34 C35 C30 3.2(12) . .
C33 C34 C35 B1 -176.3(7) . .
C31 C30 C35 C34 -2.2(12) . .
C31 C30 C35 B1 177.3(8) . .
C53 B1 C35 C34 -51.4(10) . .
C41 B1 C35 C34 -169.9(7) . .
C47 B1 C35 C34 67.9(9) . .
C53 B1 C35 C30 129.2(8) . .
C41 B1 C35 C30 10.6(10) . .
C47 B1 C35 C30 -111.6(8) . .
C41 C36 C37 C38 -0.5(14) . .
C36 C37 C38 C39 -0.4(14) . .
C37 C38 C39 C40 0.6(13) . .
C38 C39 C40 C41 0.1(13) . .
C37 C36 C41 C40 1.2(12) . .
C37 C36 C41 B1 -172.3(8) . .
C39 C40 C41 C36 -1.0(12) . .
C39 C40 C41 B1 172.5(8) . .
C35 B1 C41 C36 99.6(8) . .
C53 B1 C41 C36 -20.7(10) . .
C47 B1 C41 C36 -138.3(7) . .
C35 B1 C41 C40 -73.5(9) . .
C53 B1 C41 C40 166.2(7) . .
C47 B1 C41 C40 48.6(10) . .
C47 C42 C43 C44 0.3(12) . .
C42 C43 C44 C45 -1.3(13) . .
C43 C44 C45 C46 1.7(13) . .
C44 C45 C46 C47 -1.1(14) . .
C43 C42 C47 C46 0.4(11) . .
C43 C42 C47 B1 176.3(7) . .
C45 C46 C47 C42 0.0(12) . .
C45 C46 C47 B1 -175.9(8) . .
C35 B1 C47 C42 145.7(7) . .
C53 B1 C47 C42 -93.7(8) . .
C41 B1 C47 C42 23.8(10) . .
C35 B1 C47 C46 -38.7(10) . .
C53 B1 C47 C46 82.0(9) . .
C41 B1 C47 C46 -160.6(7) . .
C53 C48 C49 C50 0.1(12) . .
C48 C49 C50 C51 -1.2(12) . .
C49 C50 C51 C52 1.5(13) . .
C50 C51 C52 C53 -0.6(12) . .
C49 C48 C53 C52 0.6(11) . .
C49 C48 C53 B1 -172.7(7) . .
C51 C52 C53 C48 -0.4(11) . .
C51 C52 C53 B1 172.9(7) . .
C35 B1 C53 C48 -32.9(10) . .
C41 B1 C53 C48 87.1(8) . .
C47 B1 C53 C48 -153.6(7) . .
C35 B1 C53 C52 154.2(7) . .
C41 B1 C53 C52 -85.7(9) . .
C47 B1 C53 C52 33.6(10) . .
C59 C54 C55 C56 0.0(18) . .
C54 C55 C56 C57 1.9(18) . .
C55 C56 C57 C58 -4.6(23) . .
C56 C57 C58 C59 5.8(28) . .
C55 C54 C59 C58 0.8(17) . .
C55 C54 C59 B2 -175.3(9) . .
C57 C58 C59 C54 -3.7(22) . .
C57 C58 C59 B2 172.7(14) . .
C77 B2 C59 C54 -158.1(9) . .
C65 B2 C59 C54 -36.0(13) . .
C71 B2 C59 C54 82.0(11) . .
C77 B2 C59 C58 26.2(13) . .
C65 B2 C59 C58 148.2(11) . .
C71 B2 C59 C58 -93.7(12) . .
C65 C60 C61 C62 -3.5(16) . .
C60 C61 C62 C63 4.3(16) . .
C61 C62 C63 C64 -2.3(18) . .
C62 C63 C64 C65 -0.7(20) . .
C61 C60 C65 C64 0.5(15) . .
C61 C60 C65 B2 177.8(9) . .
C63 C64 C65 C60 1.6(17) . .
C63 C64 C65 B2 -175.8(11) . .
C77 B2 C65 C60 -178.8(8) . .
C59 B2 C65 C60 59.4(11) . .
C71 B2 C65 C60 -59.6(11) . .
C77 B2 C65 C64 -1.7(13) . .
C59 B2 C65 C64 -123.4(10) . .
C71 B2 C65 C64 117.5(10) . .
C71 C66 C67 C68 0.5(13) . .
C66 C67 C68 C69 -1.1(13) . .
C67 C68 C69 C70 0.9(14) . .
C68 C69 C70 C71 0.0(15) . .
C69 C70 C71 C66 -0.6(13) . .
C69 C70 C71 B2 -177.8(8) . .
C67 C66 C71 C70 0.3(12) . .
C67 C66 C71 B2 177.5(7) . .
C77 B2 C71 C70 82.6(10) . .
C59 B2 C71 C70 -158.0(8) . .
C65 B2 C71 C70 -36.3(10) . .
C77 B2 C71 C66 -94.4(9) . .
C59 B2 C71 C66 25.0(10) . .
C65 B2 C71 C66 146.7(8) . .
C77 C72 C73 C74 4.5(23) . .
C72 C73 C74 C75 -4.9(20) . .
C73 C74 C75 C76 3.6(17) . .
C74 C75 C76 C77 -1.8(16) . .
C73 C72 C77 C76 -2.6(19) . .
C73 C72 C77 B2 -179.5(12) . .
C75 C76 C77 C72 1.2(15) . .
C75 C76 C77 B2 178.1(9) . .
C59 B2 C77 C72 57.1(12) . .
C65 B2 C77 C72 -66.7(13) . .
C71 B2 C77 C72 176.1(10) . .
C59 B2 C77 C76 -119.5(9) . .
C65 B2 C77 C76 116.7(9) . .
C71 B2 C77 C76 -0.5(13) . .
C302 O30 C300 C301 -179.5(56) . .
C300 O30 C302 C303 -136.1(63) . .
C810 C800 N800 C810 0.0 2_776 2_776
C800 C800 N800 C810 -2.300(9) 2_776 2_776
C810 C800 N800 C810 -6.36(3) . 2_776
C81 C80 N80 C81 0.0 2_776 2_776
C80 C80 N80 C81 1.922(3) 2_776 2_776
C81 C80 N80 C81 5.305(9) . 2_776
